data_2000566
loop_
_publ_author_name
'Morooka, M.'
'Ohba, S.'
'Nakashima, M.'
'Tokii, T.'
'Muto, Y.'
'Kato, M.'
'Steward, O. W.'

_publ_section_title
;
 Dimeric nickel(II) carboxylates and a silanecarboxylate:
 [Ni(Me~3~CCOO)~2~(2,5-lutidine)]~2~,
 [Ni(MePh~2~CCOO)~2~(quinoline)]~2~.2CHCl~3~,
 [Ni(Me~2~PhCCOO)~2~(quinoline)]~2~,
 [Ni(Me~3~CCOO)~2~(2-ethylpyridine)]~2~,
 [Ni(Me~3~CCOO)~2~(2-picoline)]~2~ and [Ni(MePh~2~SiCOO)~2~(Ph~3~P)]~2~
;
_journal_issue 10
_journal_name_full 'Acta Crystallographica Section C'
_journal_page_first 1888
_journal_page_last 1894
_journal_paper_doi 10.1107/S0108270192005808
_journal_volume 48
_journal_year 1992
_chemical_formula_moiety 'C78 H66 N2 Ni2 O8,2(C H Cl3)'
_chemical_formula_structural '(Ni ((C H3) (C6 H5)2 C2 O2)2 (C9 H7 N))2 (C H Cl3)2'
_chemical_formula_sum 'C80 H68 Cl6 N2 Ni2 O8'
_chemical_formula_weight 1515.5
_chemical_name_systematic
; tetrakis(\m-2,2-diphenylpropanoate-O,O')di(quinoline)dinickel
  bis(trichloromethane)
;
_space_group_IT_number 2
_symmetry_cell_setting triclinic
_symmetry_space_group_name_Hall '-P 1'
_symmetry_space_group_name_H-M 'P -1'
_audit_creation_method from_xtal_archive_file_using_CIFIO
_cell_angle_alpha 99.480(10)
_cell_angle_beta 104.630(10)
_cell_angle_gamma 109.680(10)
_cell_formula_units_Z 1
_cell_length_a 13.2310(10)
_cell_length_b 13.8570(10)
_cell_length_c 11.4250(10)
_cell_measurement_reflns_used 36
_cell_measurement_temperature 297
_cell_measurement_theta_max 15
_cell_measurement_theta_min 10
_cell_volume 1835.3(3)
_diffrn_ambient_temperature 297.0(10)
_diffrn_measurement_device 'Rigaku AFC-5 four-circle diffractometer'
_diffrn_measurement_method '\w scan'
_diffrn_radiation_monochromator graphite
_diffrn_radiation_source 'Xray tube'
_diffrn_radiation_type 'Mo K\a'
_diffrn_radiation_wavelength .71073
_diffrn_reflns_av_R_equivalents 0.014
_diffrn_reflns_limit_h_max 17
_diffrn_reflns_limit_h_min -17
_diffrn_reflns_limit_k_max 0
_diffrn_reflns_limit_k_min -17
_diffrn_reflns_limit_l_max 14
_diffrn_reflns_limit_l_min -14
_diffrn_reflns_number 8757
_diffrn_reflns_theta_max 27.49
_diffrn_reflns_theta_min 2.11
_diffrn_standards_decay_% 1.8
_diffrn_standards_interval_count 100
_diffrn_standards_number 5
_exptl_absorpt_coefficient_mu 0.790
_exptl_absorpt_correction_T_max 0.79
_exptl_absorpt_correction_T_min 0.64
_exptl_absorpt_correction_type integration
_exptl_absorpt_process_details 'Gauss numerical integration'
_exptl_crystal_colour yellow
_exptl_crystal_density_diffrn 1.371
_exptl_crystal_density_meas 1.380(10)
_exptl_crystal_density_method 'flotation in ethanol tetrachloromethane'
_exptl_crystal_description prism
_exptl_crystal_F_000 784
_exptl_crystal_size_max 0.60
_exptl_crystal_size_mid 0.50
_exptl_crystal_size_min 0.20
_refine_diff_density_max 1.194
_refine_diff_density_min -1.571
_refine_ls_goodness_of_fit_obs 6.176
_refine_ls_hydrogen_treatment refall
_refine_ls_matrix_type full
_refine_ls_number_constraints 0
_refine_ls_number_parameters 545
_refine_ls_number_reflns 5847
_refine_ls_number_restraints 0
_refine_ls_R_factor_obs .081
_refine_ls_shift/esd_max .484
_refine_ls_structure_factor_coef F
_refine_ls_weighting_scheme 'calc, w=1/\s'
_refine_ls_wR_factor_obs .087
_reflns_number_observed 5847
_reflns_number_total 8408
_reflns_observed_criterion |F~o~|>3\s(|F~o~|)
_cod_data_source_file as1007.cif
_cod_data_source_block II
_cod_original_sg_symbol_Hall -P_1
_cod_database_code 2000566

loop_
_symmetry_equiv_pos_as_xyz
+x,+y,+z
-x,-y,-z

loop_
_atom_site_aniso_label
_atom_site_aniso_U_11
_atom_site_aniso_U_22
_atom_site_aniso_U_33
_atom_site_aniso_U_12
_atom_site_aniso_U_13
_atom_site_aniso_U_23
Ni .0244(5) .0285(5) .0194(4) .0093(4) .0082(4) .0059(4)
O11 .029(3) .053(4) .026(3) .020(3) .012(2) .012(3)
O12 .032(3) .062(4) .023(3) .024(3) .007(2) .012(3)
O21 .048(3) .031(3) .036(3) .009(3) .017(3) .009(3)
O22 .046(3) .030(3) .031(3) .005(3) .013(3) .005(2)
N .038(4) .040(4) .022(3) .014(3) .012(3) .006(3)
C1 .044(6) .056(6) .032(5) .016(5) .013(4) .003(4)
C2 .056(7) .069(7) .037(5) .008(6) .011(5) -.007(5)
C3 .072(8) .073(8) .026(5) .031(6) .008(5) -.008(5)
C4 .055(6) .051(6) .033(4) .029(5) .020(4) .010(4)
C5 .082(8) .072(8) .037(5) .039(7) .036(5) .020(5)
C6 .090(9) .081(9) .057(7) .033(7) .056(7) .024(6)
C7 .058(6) .067(7) .061(6) .010(6) .038(5) .008(6)
C8 .057(6) .047(6) .035(5) .019(5) .022(5) .012(4)
C9 .042(5) .043(5) .031(4) .026(4) .017(4) .013(4)
C101 .024(4) .031(4) .031(4) .010(3) .009(3) .010(3)
C102 .025(4) .038(5) .032(4) .014(4) .011(3) .011(4)
C103 .040(6) .078(8) .048(6) .025(6) .025(5) .029(6)
C104 .029(4) .037(5) .036(4) .017(4) .001(4) .007(4)
C105 .047(6) .039(6) .046(5) .016(5) .012(4) .013(5)
C106 .052(7) .061(7) .072(7) .025(6) .014(6) .031(6)
C107 .077(9) .040(7) .093(9) .029(7) -.007(7) .016(7)
C108 .100(10) .051(8) .110(10) .047(8) .019(8) .007(7)
C109 .087(8) .065(8) .060(7) .043(7) .029(6) .010(6)
C110 .028(4) .036(5) .036(4) .009(4) .007(4) .014(4)
C111 .036(5) .043(6) .044(5) .014(4) .002(4) .009(4)
C112 .059(7) .047(6) .064(7) .018(5) .008(5) .003(5)
C113 .091(9) .050(7) .052(7) .003(7) -.008(6) .004(6)
C114 .076(8) .054(7) .060(7) .011(6) -.023(6) .015(6)
C115 .051(6) .039(6) .059(6) .011(5) -.004(5) .009(5)
C201 .025(4) .028(5) .041(5) .007(4) .011(4) .011(4)
C202 .035(5) .025(4) .038(4) .008(4) .008(4) .009(4)
C203 .041(6) .052(7) .083(8) .022(5) .013(6) .029(6)
C204 .061(6) .020(4) .046(5) .011(4) .017(5) .009(4)
C205 .050(6) .046(6) .043(5) .009(5) .009(5) .003(5)
C206 .073(9) .057(7) .052(7) .003(7) .005(6) -.002(5)
C207 .110(10) .048(7) .048(7) .005(7) .020(8) .003(6)
C208 .110(10) .065(8) .084(9) .022(8) .064(9) .003(7)
C209 .065(8) .056(7) .069(8) .008(6) .037(7) .004(6)
C210 .042(5) .036(5) .036(5) .001(4) .013(4) .010(4)
C211 .046(6) .048(6) .077(7) .015(5) .034(5) .019(5)
C212 .062(7) .061(8) .106(9) .007(6) .053(7) .014(7)
C213 .080(10) .100(10) .100(10) -.004(9) .069(9) .018(9)
C214 .084(9) .067(9) .101(9) .017(7) .055(8) .040(7)
C215 .063(7) .050(6) .060(6) .010(6) .023(5) .019(5)

loop_
_atom_site_label
_atom_site_fract_x
_atom_site_fract_y
_atom_site_fract_z
_atom_site_U_iso_or_equiv
_atom_site_thermal_displace_type
_atom_site_calc_flag
_atom_site_calc_attached_atom
_atom_site_refinement_flags
_atom_site_occupancy
Ni -.00021(8) .02506(8) .12216(9) .0243(4) Uani ? ? ? 1.00000
O11 .1496(4) .0088(4) .1654(4) .034(2) Uani ? ? ? 1.00000
O12 -.1547(4) .0213(4) .0305(4) .038(2) Uani ? ? ? 1.00000
O21 .0802(4) .1635(4) .0835(4) .039(2) Uani ? ? ? 1.00000
O22 -.0736(4) -.1296(4) .1173(4) .039(2) Uani ? ? ? 1.00000
N .0218(5) .1009(5) .2997(5) .034(3) Uani ? ? ? 1.00000
C1 .1234(8) .1787(7) .3620(8) .047(4) Uani ? ? ? 1.00000
C2 .1609(9) .2309(8) .4911(8) .062(4) Uani ? ? ? 1.00000
C3 .0891(9) .1970(8) .5576(8) .061(5) Uani ? ? ? 1.00000
C4 -.0197(7) .1180(7) .4962(7) .043(4) Uani ? ? ? 1.00000
C5 -.0990(10) .0798(9) .5611(9) .057(5) Uani ? ? ? 1.00000
C6 -.2020(10) .0060(10) .4980(10) .069(6) Uani ? ? ? 1.00000
C7 -.2392(8) -.0372(8) .3654(9) .063(5) Uani ? ? ? 1.00000
C8 -.1655(7) -.0079(7) .3022(8) .045(4) Uani ? ? ? 1.00000
C9 -.0552(7) .0710(6) .3658(7) .035(3) Uani ? ? ? 1.00000
C101 .1972(6) -.0058(6) .0853(6) .029(3) Uani ? ? ? 1.00000
C102 .3164(6) -.0072(6) .1332(6) .031(3) Uani ? ? ? 1.00000
C103 .3808(9) .0260(10) .0430(10) .051(5) Uani ? ? ? 1.00000
C104 .2957(6) -.1220(6) .1383(7) .035(3) Uani ? ? ? 1.00000
C105 .2453(7) -.1627(7) .2205(8) .045(4) Uani ? ? ? 1.00000
C106 .2277(9) -.2647(9) .2300(10) .061(5) Uani ? ? ? 1.00000
C107 .2590(10) -.3299(9) .1550(10) .076(6) Uani ? ? ? 1.00000
C108 .3100(10) -.2920(10) .0730(10) .089(7) Uani ? ? ? 1.00000
C109 .3279(9) -.1870(9) .0650(10) .067(5) Uani ? ? ? 1.00000
C110 .3869(6) .0733(6) .2623(7) .035(3) Uani ? ? ? 1.00000
C111 .3771(7) .1684(7) .2963(8) .044(4) Uani ? ? ? 1.00000
C112 .4446(8) .2443(8) .4094(9) .061(5) Uani ? ? ? 1.00000
C113 .5240(10) .2221(9) .4940(10) .079(5) Uani ? ? ? 1.00000
C114 .5387(9) .1283(9) .4614(9) .077(5) Uani ? ? ? 1.00000
C115 .4689(8) .0542(7) .3459(9) .056(4) Uani ? ? ? 1.00000
C201 .1010(6) .1920(6) -.0102(7) .033(3) Uani ? ? ? 1.00000
C202 .1600(6) .3116(6) .0038(7) .035(3) Uani ? ? ? 1.00000
C203 .0654(9) .3420(9) -.0680(10) .058(5) Uani ? ? ? 1.00000
C204 .2114(8) .3749(6) .1455(7) .043(4) Uani ? ? ? 1.00000
C205 .3273(8) .4189(7) .2080(8) .052(4) Uani ? ? ? 1.00000
C206 .3690(10) .4760(9) .3340(10) .073(5) Uani ? ? ? 1.00000
C207 .3000(10) .4886(9) .3980(10) .079(6) Uani ? ? ? 1.00000
C208 .1870(10) .4450(10) .3360(10) .086(7) Uani ? ? ? 1.00000
C209 .1400(10) .3883(9) .2100(10) .066(5) Uani ? ? ? 1.00000
C210 .2542(7) .3298(6) -.0578(7) .041(4) Uani ? ? ? 1.00000
C211 .3170(8) .2677(7) -.0511(9) .055(4) Uani ? ? ? 1.00000
C212 .4046(9) .2826(9) -.1010(10) .077(6) Uani ? ? ? 1.00000
C213 .4250(10) .3650(10) -.1600(10) .101(8) Uani ? ? ? 1.00000
C214 .3680(10) .4270(10) -.1690(10) .080(7) Uani ? ? ? 1.00000
C215 .2804(9) .4107(8) -.1152(9) .060(5) Uani ? ? ? 1.00000
C301 -.2043(5) .3083(4) .3253(4) .249(2) Uiso d G ? 1.00000
Cl1 -.3345(7) .304(2) .2630(8) .249(2) Uiso d G ? .75000
Cl2 -.150(2) .2540(10) .2580(10) .249(2) Uiso d G ? .75000
Cl3 -.132(2) .4571(4) .3260(10) .249(2) Uiso d G ? .75000
Cl4 -.1328(9) .3220(10) .4557(6) .249(2) Uiso d G ? .75000
H1 .175(6) .196(5) .319(6) .04(2) Uiso d ? ? 1.00000
H2 .238(6) .290(6) .534(7) .05(2) Uiso d ? ? 1.00000
H3 .108(7) .223(7) .636(7) .06(3) Uiso d ? ? 1.00000
H5 -.080(6) .105(6) .657(7) .05(2) Uiso d ? ? 1.00000
H6 -.253(8) -.020(8) .539(9) .11(4) Uiso d ? ? 1.00000
H7 -.314(6) -.104(5) .305(6) .04(2) Uiso d ? ? 1.00000
H8 -.181(6) -.038(5) .206(6) .04(2) Uiso d ? ? 1.00000
H1031 .460(7) .032(7) .084(7) .08(3) Uiso d ? ? 1.00000
H1032 .391(7) .098(8) .029(8) .08(4) Uiso d ? ? 1.00000
H1033 .339(6) -.007(6) -.042(7) .04(2) Uiso d ? ? 1.00000
H105 .233(6) -.113(6) .273(6) .04(2) Uiso d ? ? 1.00000
H106 .185(7) -.291(7) .279(8) .08(4) Uiso d ? ? 1.00000
H107 .256(7) -.396(7) .158(8) .07(3) Uiso d ? ? 1.00000
H108 .308(8) -.361(8) .019(9) .11(4) Uiso calc C108 ? 1.00000
H109 .344(6) -.176(6) -.002(6) .03(2) Uiso calc C109 ? 1.00000
H111 .324(6) .183(6) .245(7) .05(3) Uiso d ? ? 1.00000
H112 .421(7) .315(7) .418(7) .08(3) Uiso d ? ? 1.00000
H113 .570(8) .275(8) .571(9) .11(4) Uiso d ? ? 1.00000
H114 .612(7) .105(7) .536(8) .09(3) Uiso calc C114 ? 1.00000
H115 .489(6) -.012(6) .319(6) .05(2) Uiso d ? ? 1.00000
H2031 .012(7) .309(7) -.172(8) .08(3) Uiso d ? ? 1.00000
H2032 .059(8) .413(8) -.063(9) .11(4) Uiso d ? ? 1.00000
H2033 .008(7) .318(7) -.043(7) .06(3) Uiso d ? ? 1.00000
H205 .375(5) .403(5) .164(6) .03(2) Uiso d ? ? 1.00000
H206 .442(7) .504(7) .364(8) .06(3) Uiso calc C206 ? 1.00000
H207 .339(6) .520(6) .489(7) .04(2) Uiso d ? ? 1.00000
H208 .129(7) .463(7) .363(7) .07(3) Uiso d ? ? 1.00000
H209 .074(8) .359(8) .184(9) .08(4) Uiso d ? ? 1.00000
H211 .313(8) .205(8) .012(8) .12(4) Uiso calc C211 ? 1.00000
H212 .450(7) .233(6) -.099(7) .06(3) Uiso calc C212 ? 1.00000
H213 .468(7) .370(7) -.176(8) .03(3) Uiso d ? ? 1.00000
H214 .391(6) .498(6) -.197(7) .06(2) Uiso d ? ? 1.00000
H215 .230(6) .458(5) -.121(6) .03(2) Uiso d ? ? 1.00000

loop_
_geom_angle_atom_site_label_1
_geom_angle_atom_site_label_2
_geom_angle_atom_site_label_3
_geom_angle_site_symmetry_1
_geom_angle_site_symmetry_2
_geom_angle_site_symmetry_3
_geom_angle
_geom_angle_publ_flag
O11 Ni O12 . . . 164.2(2) yes
O11 Ni O21 . . . 87.6(2) yes
O11 Ni O22 . . . 87.0(2) yes
O11 Ni N . . . 95.6(2) yes
O11 Ni Ni . . 2 83.80(10) yes
O12 Ni O21 . . . 91.3(2) yes
O12 Ni O22 . . . 89.9(2) yes
O12 Ni N . . . 100.2(3) yes
O12 Ni Ni . . 2 80.9(2) yes
O21 Ni O22 . . . 164.3(2) yes
O21 Ni N . . . 92.9(2) yes
O21 Ni Ni . . 2 72.10(10) yes
O22 Ni N . . . 102.3(2) yes
O22 Ni Ni . . 2 92.7(2) yes
N Ni Ni . . 2 165.0(2) yes
Ni O11 C101 . . . 123.0(4) yes
Ni O12 C101 . . 2 126.6(6) yes
Ni O21 C201 . . . 137.3(4) yes
Ni O22 C201 . . 2 112.7(5) yes
Ni N C1 . . . 115.7(6) no
Ni N C9 . . . 125.9(4) no
C1 N C9 . . . 118.0(6) no
N C1 C2 . . . 124.3(9) no
N C1 H1 . . . 118(3) no
C2 C1 H1 . . . 118(3) no
C1 C2 C3 . . . 117.8(8) no
C1 C2 H2 . . . 122(5) no
C3 C2 H2 . . . 121(5) no
C2 C3 C4 . . . 120.2(8) no
C2 C3 H3 . . . 122(6) no
C4 C3 H3 . . . 118(6) no
C3 C4 C5 . . . 122.6(8) no
C3 C4 C9 . . . 119.9(9) no
C5 C4 C9 . . . 117.5(7) no
C4 C5 C6 . . . 120.1(9) no
C4 C5 H5 . . . 124(4) no
C6 C5 H5 . . . 115(4) no
C5 C6 C7 . . . 122.0(10) no
C5 C6 H6 . . . 121(5) no
C7 C6 H6 . . . 117(5) no
C6 C7 C8 . . . 119.7(8) no
C6 C7 H7 . . . 130(4) no
C8 C7 H7 . . . 110(4) no
C7 C8 C9 . . . 120.1(8) no
C7 C8 H8 . . . 127(4) no
C9 C8 H8 . . . 113(4) no
N C9 C4 . . . 119.6(6) no
N C9 C8 . . . 119.9(7) no
C4 C9 C8 . . . 120.5(8) no
O11 C101 C102 . . . 117.6(6) yes
O11 C101 O12 . . 2 125.3(7) yes
C102 C101 O12 . . 2 117.1(7) yes
C101 C102 C103 . . . 109.3(7) no
C101 C102 C104 . . . 105.5(5) no
C101 C102 C110 . . . 111.3(7) no
C103 C102 C104 . . . 112.0(8) no
C103 C102 C110 . . . 106.8(6) no
C104 C102 C110 . . . 111.9(6) no
C102 C103 H1031 . . . 106(5) no
C102 C103 H1032 . . . 116(6) no
C102 C103 H1033 . . . 115(5) no
H1031 C103 H1032 . . . 104(7) no
H1031 C103 H1033 . . . 124(8) no
H1032 C103 H1033 . . . 91(7) no
C102 C104 C105 . . . 119.9(8) no
C102 C104 C109 . . . 122.6(8) no
C105 C104 C109 . . . 117.5(9) no
C104 C105 C106 . . . 122.0(10) no
C104 C105 H105 . . . 113(5) no
C106 C105 H105 . . . 125(5) no
C105 C106 C107 . . . 120.0(10) no
C105 C106 H106 . . . 118(7) no
C107 C106 H106 . . . 121(7) no
C106 C107 C108 . . . 119.0(10) no
C106 C107 H107 . . . 127(6) no
C108 C107 H107 . . . 113(6) no
C107 C108 C109 . . . 120.0(10) no
C107 C108 H108 . . . 102(6) no
C109 C108 H108 . . . 136(6) no
C104 C109 C108 . . . 121.0(10) no
C104 C109 H109 . . . 125(6) no
C108 C109 H109 . . . 112(5) no
C102 C110 C111 . . . 122.3(8) no
C102 C110 C115 . . . 120.0(8) no
C111 C110 C115 . . . 117.6(7) no
C110 C111 C112 . . . 122.9(9) no
C110 C111 H111 . . . 120(5) no
C112 C111 H111 . . . 117(5) no
C111 C112 C113 . . . 119.0(10) no
C111 C112 H112 . . . 111(4) no
C113 C112 H112 . . . 130(4) no
C112 C113 C114 . . . 119.8(9) no
C112 C113 H113 . . . 118(8) no
C114 C113 H113 . . . 122(8) no
C113 C114 C115 . . . 119.0(10) no
C113 C114 H114 . . . 122(4) no
C115 C114 H114 . . . 119(4) no
C110 C115 C114 . . . 122.0(10) no
C110 C115 H115 . . . 121(4) no
C114 C115 H115 . . . 117(3) no
O21 C201 C202 . . . 118.4(6) yes
O21 C201 O22 . . 2 124.9(7) yes
C202 C201 O22 . . 2 116.7(7) yes
C201 C202 C203 . . . 104.8(6) no
C201 C202 C204 . . . 110.1(7) no
C201 C202 C210 . . . 109.4(7) no
C203 C202 C204 . . . 111.6(8) no
C203 C202 C210 . . . 110.2(8) no
C204 C202 C210 . . . 110.6(6) no
C202 C203 H2031 . . . 128(6) no
C202 C203 H2032 . . . 131(5) no
C202 C203 H2033 . . . 108(7) no
H2031 C203 H2032 . . . 93(7) no
H2031 C203 H2033 . . . 94(7) no
H2032 C203 H2033 . . . 92(9) no
C202 C204 C205 . . . 121.6(9) no
C202 C204 C209 . . . 119.5(8) no
C205 C204 C209 . . . 118.9(8) no
C204 C205 C206 . . . 119.0(10) no
C204 C205 H205 . . . 118(3) no
C206 C205 H205 . . . 123(3) no
C205 C206 C207 . . . 122.0(10) no
C205 C206 H206 . . . 113(6) no
C207 C206 H206 . . . 124(6) no
C206 C207 C208 . . . 118.0(10) no
C206 C207 H207 . . . 114(5) no
C208 C207 H207 . . . 127(5) no
C207 C208 C209 . . . 123(2) no
C207 C208 H208 . . . 127(4) no
C209 C208 H208 . . . 108(4) no
C204 C209 C208 . . . 119.0(10) no
C204 C209 H209 . . . 124(8) no
C208 C209 H209 . . . 116(8) no
C202 C210 C211 . . . 120.2(8) no
C202 C210 C215 . . . 121.0(9) no
C211 C210 C215 . . . 119.0(10) no
C210 C211 C212 . . . 123.0(10) no
C210 C211 H211 . . . 125(6) no
C212 C211 H211 . . . 112(6) no
C211 C212 C213 . . . 115.0(10) no
C211 C212 H212 . . . 122(5) no
C213 C212 H212 . . . 122(5) no
C212 C213 C214 . . . 125(2) no
C212 C213 H213 . . . 108(9) no
C214 C213 H213 . . . 126(9) no
C213 C214 C215 . . . 118.0(10) no
C213 C214 H214 . . . 127(5) no
C215 C214 H214 . . . 114(5) no
C210 C215 C214 . . . 120.0(10) no
C210 C215 H215 . . . 118(4) no
C214 C215 H215 . . . 122(4) no
Cl1 C301 Cl2 . . . 124.2(9) no
Cl1 C301 Cl3 . . . 93.0(10) no
Cl1 C301 Cl4 . . . 133.7(7) no
Cl2 C301 Cl3 . . . 104.0(10) no
Cl2 C301 Cl4 . . . 97.8(9) no
Cl3 C301 Cl4 . . . 95.4(8) no

loop_
_geom_bond_atom_site_label_1
_geom_bond_atom_site_label_2
_geom_bond_site_symmetry_1
_geom_bond_site_symmetry_2
_geom_bond_distance
_geom_bond_publ_flag
Ni O11 . . 2.016(6) yes
Ni O12 . . 2.026(5) yes
Ni O21 . . 2.037(5) yes
Ni O22 . . 2.018(5) yes
Ni N . . 2.024(6) yes
Ni Ni . 2 2.7650(10) yes
O11 C101 . . 1.260(10) yes
O12 C101 . 2 1.249(8) yes
O21 C201 . . 1.260(10) yes
O22 C201 . 2 1.261(9) yes
N C1 . . 1.328(9) no
N C9 . . 1.410(10) no
C1 C2 . . 1.410(10) no
C1 H1 . . .93(8) no
C2 C3 . . 1.37(2) no
C2 H2 . . 1.00(6) no
C3 C4 . . 1.390(10) no
C3 H3 . . .84(8) no
C4 C5 . . 1.44(2) no
C4 C9 . . 1.410(10) no
C5 C6 . . 1.330(10) no
C5 H5 . . 1.04(7) no
C6 C7 . . 1.420(10) no
C6 H6 . . .90(10) no
C7 C8 . . 1.35(2) no
C7 H7 . . 1.07(5) no
C8 C9 . . 1.410(10) no
C8 H8 . . 1.05(7) no
C101 C102 . . 1.540(10) yes
C102 C103 . . 1.530(10) no
C102 C104 . . 1.540(10) no
C102 C110 . . 1.533(9) no
C103 H1031 . . 1.00(10) no
C103 H1032 . . 1.00(10) no
C103 H1033 . . .92(6) no
C104 C105 . . 1.370(10) no
C104 C109 . . 1.37(2) no
C105 C106 . . 1.38(2) no
C105 H105 . . .93(8) no
C106 C107 . . 1.38(2) no
C106 H106 . . .90(10) no
C107 C108 . . 1.36(2) no
C107 H107 . . .90(10) no
C108 C109 . . 1.41(2) no
C108 H108 . . 1.00(10) no
C109 H109 . . .86(8) no
C110 C111 . . 1.370(10) no
C110 C115 . . 1.380(10) no
C111 C112 . . 1.380(10) no
C111 H111 . . .89(8) no
C112 C113 . . 1.40(2) no
C112 H112 . . 1.10(10) no
C113 C114 . . 1.38(2) no
C113 H113 . . .94(8) no
C114 C115 . . 1.400(10) no
C114 H114 . . 1.30(10) no
C115 H115 . . 1.06(9) no
C201 C202 . . 1.540(10) yes
C202 C203 . . 1.54(2) no
C202 C204 . . 1.560(10) no
C202 C210 . . 1.550(10) no
C203 H2031 . . 1.14(8) no
C203 H2032 . . 1.00(10) no
C203 H2033 . . .90(10) no
C204 C205 . . 1.380(10) no
C204 C209 . . 1.38(2) no
C205 C206 . . 1.390(10) no
C205 H205 . . .96(8) no
C206 C207 . . 1.34(2) no
C206 H206 . . .86(8) no
C207 C208 . . 1.34(2) no
C207 H207 . . .98(7) no
C208 C209 . . 1.39(2) no
C208 H208 . . 1.00(10) no
C209 H209 . . .78(9) no
C210 C211 . . 1.38(2) no
C210 C215 . . 1.380(10) no
C211 C212 . . 1.39(2) no
C211 H211 . . 1.20(10) no
C212 C213 . . 1.40(2) no
C212 H212 . . 1.10(10) no
C213 C214 . . 1.32(3) no
C213 H213 . . .60(10) no
C214 C215 . . 1.42(2) no
C214 H214 . . 1.05(9) no
C215 H215 . . 1.08(9) no
C301 Cl1 . . 1.67(2) no
C301 Cl2 . . 1.46(2) no
C301 Cl3 . . 1.957(9) no
C301 Cl4 . . 1.490(10) no

loop_
_geom_contact_atom_site_label_1
_geom_contact_atom_site_label_2
_geom_contact_distance
_geom_contact_site_symmetry_1
_geom_contact_site_symmetry_2
_geom_contact_publ_flag
? ? ? ? ? ?

loop_
_geom_torsion_atom_site_label_1
_geom_torsion_atom_site_label_2
_geom_torsion_atom_site_label_3
_geom_torsion_atom_site_label_4
_geom_torsion_site_symmetry_1
_geom_torsion_site_symmetry_2
_geom_torsion_site_symmetry_3
_geom_torsion_site_symmetry_4
_geom_torsion
_geom_torsion_publ_flag
? ? ? ? ? ? ? ? ? ?
